data_7056156
loop_
_publ_author_name
'Tillo, Adam'
'Mlynarczyk, Dariusz T.'
'Popenda, Lukasz'
'Wicher, Barbara'
'Kryjewski, Michal'
'Szczolko, Wojciech'
'Jurga, Stefan'
'Mielcarek, Jadwiga'
'Gdaniec, Maria'
'Goslinski, Tomasz'
'Tykarska, Ewa'

_publ_section_title
;
 Synthesis and singlet oxygen generation of pyrazinoporphyrazines
 containing dendrimeric aryl substituents
;
_journal_issue 9
_journal_name_full 'New J. Chem.'
_journal_page_first 3586
_journal_paper_doi 10.1039/C6NJ03886G
_journal_volume 41
_journal_year 2017
_chemical_formula_moiety 'C60 H46 N4 O6, 2(C H2 Cl2)'
_chemical_formula_sum 'C62 H50 Cl4 N4 O6'
_chemical_formula_weight 1088.86
_chemical_name_systematic
;
2,3-Dicyano-5,6-bis-4-[3,5-bis(benzyloxy)benzyloxy]phenyl pyrazine
;
_space_group_crystal_system monoclinic
_space_group_IT_number 15
_space_group_name_Hall '-C 2yc'
_space_group_name_H-M_alt 'C 1 2/c 1'
_symmetry_space_group_name_Hall '-C 2yc'
_symmetry_space_group_name_H-M 'C 1 2/c 1'
_atom_sites_solution_hydrogens geom
_audit_creation_method SHELXL-2014
_audit_update_record
;
2016-06-17 deposited with the CCDC.
2017-03-28 downloaded from the CCDC.
;
_cell_angle_alpha 90
_cell_angle_beta 117.473(3)
_cell_angle_gamma 90
_cell_formula_units_Z 4
_cell_length_a 23.8249(7)
_cell_length_b 15.5643(4)
_cell_length_c 16.2565(4)
_cell_measurement_reflns_used 5376
_cell_measurement_temperature 130(2)
_cell_measurement_theta_max 75.16
_cell_measurement_theta_min 3.47
_cell_volume 5348.4(3)
_computing_cell_refinement 'CrysAlis Pro (Agilent Technologies, 2014)'
_computing_data_collection 'CrysAlis Pro (Agilent Technologies, 2014)'
_computing_data_reduction 'CrysAlis Pro (Agilent Technologies, 2014)'
_computing_molecular_graphics 'Mercury (Macrae et al., 2006)'
_computing_publication_material 'SHELXL-2014/7 (Sheldrick, 2014)'
_computing_structure_refinement 'SHELXL-2014/7 (Sheldrick, 2014)'
_computing_structure_solution 'SIR2014 (Burla et al., 2005)'
_diffrn_ambient_temperature 130(2)
_diffrn_detector_area_resol_mean 5.1996
_diffrn_measured_fraction_theta_full 1.000
_diffrn_measured_fraction_theta_max 1.000
_diffrn_measurement_device_type 'SuperNova, Dual, Cu at zero, Atlas'
_diffrn_measurement_method '\w scans'
_diffrn_radiation_type CuK\a
_diffrn_radiation_wavelength 1.54184
_diffrn_reflns_av_R_equivalents 0.0428
_diffrn_reflns_av_unetI/netI 0.0398
_diffrn_reflns_Laue_measured_fraction_full 1.000
_diffrn_reflns_Laue_measured_fraction_max 1.000
_diffrn_reflns_limit_h_max 13
_diffrn_reflns_limit_h_min -28
_diffrn_reflns_limit_k_max 18
_diffrn_reflns_limit_k_min -18
_diffrn_reflns_limit_l_max 19
_diffrn_reflns_limit_l_min -19
_diffrn_reflns_number 12425
_diffrn_reflns_point_group_measured_fraction_full 1.000
_diffrn_reflns_point_group_measured_fraction_max 1.000
_diffrn_reflns_theta_full 67.684
_diffrn_reflns_theta_max 68.248
_diffrn_reflns_theta_min 3.526
_diffrn_source 'sealed X-ray tube'
_exptl_absorpt_coefficient_mu 2.474
_exptl_absorpt_correction_T_max 1.000
_exptl_absorpt_correction_T_min 0.210
_exptl_absorpt_correction_type multi-scan
_exptl_absorpt_process_details
;
CrysAlisPro, Agilent Technologies, 2014
;
_exptl_crystal_colour yellow
_exptl_crystal_density_diffrn 1.352
_exptl_crystal_description block
_exptl_crystal_F_000 2264
_exptl_crystal_size_max 0.400
_exptl_crystal_size_mid 0.200
_exptl_crystal_size_min 0.200
_refine_diff_density_max 0.648
_refine_diff_density_min -0.694
_refine_diff_density_rms 0.105
_refine_ls_extinction_method none
_refine_ls_goodness_of_fit_ref 1.053
_refine_ls_hydrogen_treatment constr
_refine_ls_matrix_type full
_refine_ls_number_parameters 344
_refine_ls_number_reflns 4913
_refine_ls_number_restraints 0
_refine_ls_restrained_S_all 1.053
_refine_ls_R_factor_all 0.0888
_refine_ls_R_factor_gt 0.0804
_refine_ls_shift/su_max 0.000
_refine_ls_shift/su_mean 0.000
_refine_ls_structure_factor_coef Fsqd
_refine_ls_weighting_details 'w=1/[\s^2^(Fo^2^)+(0.1761P)^2^+4.5777P] where P=(Fo^2^+2Fc^2^)/3'
_refine_ls_weighting_scheme calc
_refine_ls_wR_factor_gt 0.2337
_refine_ls_wR_factor_ref 0.2487
_reflns_Friedel_coverage 0.000
_reflns_number_gt 4091
_reflns_number_total 4913
_reflns_threshold_expression 'I > 2\s(I)'
_cod_data_source_file c6nj03886g2.cif
_cod_data_source_block 5c
_cod_database_code 7056156
_shelx_shelxl_version_number 2014/7
_shelx_space_group_comment
;
The symmetry employed for this shelxl refinement is uniquely defined
by the following loop, which should always be used as a source of
symmetry information in preference to the above space-group names.
They are only intended as comments.
;
_shelx_estimated_absorpt_t_min 0.438
_shelx_estimated_absorpt_t_max 0.637

loop_
_space_group_symop_operation_xyz
'x, y, z'
'-x, y, -z+1/2'
'x+1/2, y+1/2, z'
'-x+1/2, y+1/2, -z+1/2'
'-x, -y, -z'
'x, -y, z-1/2'
'-x+1/2, -y+1/2, -z'
'x+1/2, -y+1/2, z-1/2'

loop_
_atom_site_label
_atom_site_type_symbol
_atom_site_fract_x
_atom_site_fract_y
_atom_site_fract_z
_atom_site_U_iso_or_equiv
_atom_site_adp_type
_atom_site_occupancy
_atom_site_site_symmetry_order
_atom_site_calc_flag
_atom_site_refinement_flags_posn
_atom_site_refinement_flags_adp
N1 N 0.06269(15) 0.94847(18) 0.7018(2) 0.0525(7) Uani 1 1 d . .
N2 N 0.04011(10) 0.73160(14) 0.70890(14) 0.0320(5) Uani 1 1 d . .
O1 O 0.09305(9) 0.38053(13) 0.57670(14) 0.0399(5) Uani 1 1 d . .
O2 O 0.11758(10) 0.02472(13) 0.46603(14) 0.0389(5) Uani 1 1 d . .
O3 O 0.18937(9) 0.28103(12) 0.38757(13) 0.0362(5) Uani 1 1 d . .
C1 C 0.04485(14) 0.88400(18) 0.71443(19) 0.0388(6) Uani 1 1 d . .
C2 C 0.02130(13) 0.80434(17) 0.73150(17) 0.0330(6) Uani 1 1 d . .
C3 C 0.01881(12) 0.65735(16) 0.72589(16) 0.0293(5) Uani 1 1 d . .
C4 C 0.03622(13) 0.58032(16) 0.69038(17) 0.0311(5) Uani 1 1 d . .
C5 C -0.00530(13) 0.51274(18) 0.64775(19) 0.0340(6) Uani 1 1 d . .
H5 H -0.0459 0.5132 0.6453 0.041 Uiso 1 1 calc R U
C6 C 0.01160(13) 0.44480(18) 0.60872(19) 0.0353(6) Uani 1 1 d . .
H6 H -0.0174 0.3993 0.5793 0.042 Uiso 1 1 calc R U
C7 C 0.07128(13) 0.44338(17) 0.61274(18) 0.0340(6) Uani 1 1 d . .
C8 C 0.11356(13) 0.51030(19) 0.6560(2) 0.0400(6) Uani 1 1 d . .
H8 H 0.1545 0.5092 0.6597 0.048 Uiso 1 1 calc R U
C9 C 0.09599(13) 0.57796(18) 0.6936(2) 0.0372(6) Uani 1 1 d . .
H9 H 0.1248 0.6238 0.7221 0.045 Uiso 1 1 calc R U
C10 C 0.05364(13) 0.30755(17) 0.53427(19) 0.0351(6) Uani 1 1 d . .
H10A H 0.0125 0.3261 0.4834 0.042 Uiso 1 1 calc R U
H10B H 0.0457 0.2755 0.5804 0.042 Uiso 1 1 calc R U
C11 C 0.08839(12) 0.25162(18) 0.49678(17) 0.0327(6) Uani 1 1 d . .
C12 C 0.08387(12) 0.16251(18) 0.50013(17) 0.0332(6) Uani 1 1 d . .
H12 H 0.0592 0.1366 0.5256 0.040 Uiso 1 1 calc R U
C13 C 0.11643(12) 0.11236(17) 0.46515(17) 0.0329(6) Uani 1 1 d . .
C14 C 0.15221(12) 0.14908(17) 0.42715(17) 0.0321(6) Uani 1 1 d . .
H14 H 0.1742 0.1139 0.4037 0.038 Uiso 1 1 calc R U
C15 C 0.15548(12) 0.23819(17) 0.42383(16) 0.0311(5) Uani 1 1 d . .
C16 C 0.12316(13) 0.28944(17) 0.45784(17) 0.0329(6) Uani 1 1 d . .
H16 H 0.1249 0.3502 0.4544 0.040 Uiso 1 1 calc R U
C17 C 0.07755(14) -0.02050(19) 0.4956(2) 0.0386(6) Uani 1 1 d . .
H17A H 0.0328 -0.0040 0.4572 0.046 Uiso 1 1 calc R U
H17B H 0.0897 -0.0073 0.5613 0.046 Uiso 1 1 calc R U
C18 C 0.08677(14) -0.11410(19) 0.4840(2) 0.0420(7) Uani 1 1 d . .
C19 C 0.1221(2) -0.1659(2) 0.5596(3) 0.0587(9) Uani 1 1 d . .
H19 H 0.1384 -0.1428 0.6204 0.070 Uiso 1 1 calc R U
C20 C 0.1340(2) -0.2511(3) 0.5482(4) 0.0719(12) Uani 1 1 d . .
H20 H 0.1580 -0.2861 0.6007 0.086 Uiso 1 1 calc R U
C21 C 0.1113(2) -0.2843(2) 0.4614(4) 0.0716(13) Uani 1 1 d . .
H21 H 0.1204 -0.3423 0.4535 0.086 Uiso 1 1 calc R U
C22 C 0.0753(2) -0.2348(3) 0.3847(4) 0.0697(12) Uani 1 1 d . .
H22 H 0.0588 -0.2590 0.3244 0.084 Uiso 1 1 calc R U
C23 C 0.06313(18) -0.1492(2) 0.3960(3) 0.0558(8) Uani 1 1 d . .
H23 H 0.0385 -0.1148 0.3432 0.067 Uiso 1 1 calc R U
C24 C 0.22159(13) 0.23107(18) 0.35040(19) 0.0359(6) Uani 1 1 d . .
H24A H 0.1909 0.1953 0.2990 0.043 Uiso 1 1 calc R U
H24B H 0.2518 0.1922 0.3988 0.043 Uiso 1 1 calc R U
C25 C 0.25680(13) 0.2881(2) 0.31520(18) 0.0380(6) Uani 1 1 d . .
C26 C 0.29015(15) 0.2493(2) 0.2747(2) 0.0486(7) Uani 1 1 d . .
H26 H 0.2900 0.1885 0.2694 0.058 Uiso 1 1 calc R U
C27 C 0.32404(17) 0.2994(3) 0.2417(3) 0.0570(9) Uani 1 1 d . .
H27 H 0.3466 0.2723 0.2135 0.068 Uiso 1 1 calc R U
C28 C 0.32511(17) 0.3866(3) 0.2493(2) 0.0567(9) Uani 1 1 d . .
H28 H 0.3485 0.4202 0.2270 0.068 Uiso 1 1 calc R U
C29 C 0.29176(15) 0.4260(2) 0.2899(2) 0.0503(8) Uani 1 1 d . .
H29 H 0.2918 0.4869 0.2945 0.060 Uiso 1 1 calc R U
C30 C 0.25814(14) 0.3768(2) 0.3239(2) 0.0414(7) Uani 1 1 d . .
H30 H 0.2362 0.4039 0.3529 0.050 Uiso 1 1 calc R U
C1A C 0.2495(2) 0.5775(3) 0.4995(3) 0.0647(10) Uani 1 1 d . .
H1A1 H 0.2931 0.5576 0.5177 0.078 Uiso 1 1 calc R U
H1A2 H 0.2519 0.6333 0.5301 0.078 Uiso 1 1 calc R U
Cl1A Cl 0.20989(5) 0.50191(6) 0.53463(7) 0.0650(3) Uani 1 1 d . .
Cl2A Cl 0.20779(9) 0.58967(11) 0.37837(10) 0.1119(6) Uani 1 1 d . .

loop_
_atom_site_aniso_label
_atom_site_aniso_U_11
_atom_site_aniso_U_22
_atom_site_aniso_U_33
_atom_site_aniso_U_23
_atom_site_aniso_U_13
_atom_site_aniso_U_12
N1 0.0704(18) 0.0360(14) 0.0524(15) 0.0023(11) 0.0293(13) -0.0111(13)
N2 0.0382(11) 0.0285(11) 0.0310(10) -0.0005(8) 0.0173(9) -0.0028(8)
O1 0.0415(10) 0.0352(10) 0.0515(11) -0.0150(8) 0.0287(9) -0.0057(8)
O2 0.0499(11) 0.0293(10) 0.0507(11) 0.0009(8) 0.0343(9) -0.0005(8)
O3 0.0430(10) 0.0316(10) 0.0425(10) 0.0002(7) 0.0271(9) -0.0020(8)
C1 0.0500(15) 0.0309(14) 0.0363(13) -0.0019(10) 0.0207(12) -0.0030(12)
C2 0.0407(13) 0.0279(13) 0.0297(11) 0.0006(9) 0.0156(10) -0.0018(10)
C3 0.0351(12) 0.0258(12) 0.0287(11) 0.0007(9) 0.0162(10) -0.0016(9)
C4 0.0391(13) 0.0261(12) 0.0329(12) 0.0005(9) 0.0207(10) -0.0020(10)
C5 0.0368(13) 0.0325(13) 0.0405(14) -0.0027(10) 0.0244(11) -0.0034(10)
C6 0.0408(14) 0.0304(13) 0.0397(13) -0.0072(10) 0.0228(11) -0.0068(11)
C7 0.0401(14) 0.0308(13) 0.0367(13) -0.0045(10) 0.0223(11) -0.0018(11)
C8 0.0363(14) 0.0403(15) 0.0501(16) -0.0107(12) 0.0255(12) -0.0045(11)
C9 0.0387(14) 0.0317(13) 0.0465(15) -0.0088(11) 0.0242(12) -0.0084(11)
C10 0.0419(14) 0.0307(13) 0.0389(13) -0.0072(10) 0.0238(11) -0.0045(11)
C11 0.0356(12) 0.0345(13) 0.0285(11) -0.0043(10) 0.0152(10) -0.0007(10)
C12 0.0357(13) 0.0341(14) 0.0329(12) -0.0009(10) 0.0185(10) -0.0022(10)
C13 0.0389(13) 0.0284(13) 0.0322(12) -0.0011(9) 0.0171(10) 0.0003(10)
C14 0.0372(13) 0.0313(13) 0.0323(12) -0.0020(10) 0.0199(10) 0.0016(10)
C15 0.0349(12) 0.0307(13) 0.0287(11) -0.0009(9) 0.0155(10) -0.0019(10)
C16 0.0393(13) 0.0271(12) 0.0345(12) -0.0025(10) 0.0188(11) -0.0023(10)
C17 0.0485(15) 0.0353(14) 0.0438(14) 0.0017(11) 0.0314(12) -0.0018(12)
C18 0.0473(15) 0.0349(15) 0.0564(17) 0.0010(12) 0.0346(14) -0.0042(12)
C19 0.075(2) 0.0433(18) 0.062(2) 0.0108(15) 0.0362(18) 0.0032(16)
C20 0.077(3) 0.042(2) 0.103(3) 0.016(2) 0.047(2) 0.0075(18)
C21 0.064(2) 0.0358(18) 0.135(4) -0.006(2) 0.063(3) -0.0060(16)
C22 0.073(2) 0.061(2) 0.097(3) -0.033(2) 0.058(2) -0.022(2)
C23 0.063(2) 0.0508(19) 0.061(2) -0.0074(15) 0.0354(17) -0.0085(16)
C24 0.0397(13) 0.0355(14) 0.0371(13) -0.0016(10) 0.0216(11) -0.0023(11)
C25 0.0360(13) 0.0468(16) 0.0320(12) 0.0026(11) 0.0165(11) -0.0016(11)
C26 0.0526(17) 0.0531(19) 0.0494(16) -0.0022(14) 0.0314(14) -0.0024(14)
C27 0.0564(19) 0.073(2) 0.0575(19) 0.0003(17) 0.0397(16) -0.0076(17)
C28 0.0540(18) 0.073(2) 0.0488(17) 0.0089(16) 0.0285(15) -0.0150(17)
C29 0.0479(17) 0.0525(19) 0.0487(17) 0.0067(13) 0.0208(14) -0.0092(14)
C30 0.0417(15) 0.0437(16) 0.0395(14) 0.0011(12) 0.0194(12) -0.0014(12)
C1A 0.070(2) 0.055(2) 0.091(3) 0.0084(19) 0.055(2) 0.0040(18)
Cl1A 0.0769(7) 0.0563(6) 0.0760(6) 0.0027(4) 0.0474(5) -0.0044(4)
Cl2A 0.1670(15) 0.1156(11) 0.0891(9) 0.0446(8) 0.0897(10) 0.0696(11)

loop_
_atom_type_symbol
_atom_type_description
_atom_type_scat_dispersion_real
_atom_type_scat_dispersion_imag
_atom_type_scat_source
C C 0.0181 0.0091 'International Tables Vol C Tables 4.2.6.8 and 6.1.1.4'
H H 0.0000 0.0000 'International Tables Vol C Tables 4.2.6.8 and 6.1.1.4'
N N 0.0311 0.0180 'International Tables Vol C Tables 4.2.6.8 and 6.1.1.4'
O O 0.0492 0.0322 'International Tables Vol C Tables 4.2.6.8 and 6.1.1.4'
Cl Cl 0.3639 0.7018 'International Tables Vol C Tables 4.2.6.8 and 6.1.1.4'

loop_
_geom_angle_atom_site_label_1
_geom_angle_atom_site_label_2
_geom_angle_atom_site_label_3
_geom_angle
_geom_angle_site_symmetry_1
_geom_angle_site_symmetry_3
C2 N2 C3 118.0(2) . .
C7 O1 C10 118.9(2) . .
C13 O2 C17 118.7(2) . .
C15 O3 C24 117.4(2) . .
N1 C1 C2 178.2(3) . .
N2 C2 C2 121.51(15) . 2_556
N2 C2 C1 118.0(3) . .
C2 C2 C1 120.51(17) 2_556 .
N2 C3 C3 120.18(15) . 2_556
N2 C3 C4 114.8(2) . .
C3 C3 C4 125.02(14) 2_556 .
C5 C4 C9 118.4(2) . .
C5 C4 C3 123.2(2) . .
C9 C4 C3 118.2(2) . .
C6 C5 C4 121.0(2) . .
C6 C5 H5 119.5 . .
C4 C5 H5 119.5 . .
C5 C6 C7 119.8(2) . .
C5 C6 H6 120.1 . .
C7 C6 H6 120.1 . .
O1 C7 C6 125.1(2) . .
O1 C7 C8 115.1(2) . .
C6 C7 C8 119.8(2) . .
C9 C8 C7 120.0(3) . .
C9 C8 H8 120.0 . .
C7 C8 H8 120.0 . .
C8 C9 C4 121.0(2) . .
C8 C9 H9 119.5 . .
C4 C9 H9 119.5 . .
O1 C10 C11 107.0(2) . .
O1 C10 H10A 110.3 . .
C11 C10 H10A 110.3 . .
O1 C10 H10B 110.3 . .
C11 C10 H10B 110.3 . .
H10A C10 H10B 108.6 . .
C16 C11 C12 120.9(2) . .
C16 C11 C10 119.6(2) . .
C12 C11 C10 119.4(2) . .
C13 C12 C11 118.3(2) . .
C13 C12 H12 120.9 . .
C11 C12 H12 120.9 . .
O2 C13 C14 113.8(2) . .
O2 C13 C12 124.6(2) . .
C14 C13 C12 121.6(2) . .
C13 C14 C15 119.0(2) . .
C13 C14 H14 120.5 . .
C15 C14 H14 120.5 . .
O3 C15 C16 115.9(2) . .
O3 C15 C14 123.8(2) . .
C16 C15 C14 120.4(2) . .
C11 C16 C15 119.8(3) . .
C11 C16 H16 120.1 . .
C15 C16 H16 120.1 . .
O2 C17 C18 106.0(2) . .
O2 C17 H17A 110.5 . .
C18 C17 H17A 110.5 . .
O2 C17 H17B 110.5 . .
C18 C17 H17B 110.5 . .
H17A C17 H17B 108.7 . .
C23 C18 C19 118.6(3) . .
C23 C18 C17 120.1(3) . .
C19 C18 C17 121.2(3) . .
C18 C19 C20 121.1(4) . .
C18 C19 H19 119.5 . .
C20 C19 H19 119.5 . .
C21 C20 C19 119.7(4) . .
C21 C20 H20 120.2 . .
C19 C20 H20 120.2 . .
C20 C21 C22 120.7(4) . .
C20 C21 H21 119.6 . .
C22 C21 H21 119.6 . .
C21 C22 C23 119.8(4) . .
C21 C22 H22 120.1 . .
C23 C22 H22 120.1 . .
C18 C23 C22 120.2(4) . .
C18 C23 H23 119.9 . .
C22 C23 H23 119.9 . .
O3 C24 C25 110.3(2) . .
O3 C24 H24A 109.6 . .
C25 C24 H24A 109.6 . .
O3 C24 H24B 109.6 . .
C25 C24 H24B 109.6 . .
H24A C24 H24B 108.1 . .
C26 C25 C30 119.5(3) . .
C26 C25 C24 117.8(3) . .
C30 C25 C24 122.7(3) . .
C25 C26 C27 120.0(3) . .
C25 C26 H26 120.0 . .
C27 C26 H26 120.0 . .
C28 C27 C26 120.7(3) . .
C28 C27 H27 119.6 . .
C26 C27 H27 119.6 . .
C27 C28 C29 119.6(3) . .
C27 C28 H28 120.2 . .
C29 C28 H28 120.2 . .
C28 C29 C30 120.3(3) . .
C28 C29 H29 119.8 . .
C30 C29 H29 119.8 . .
C25 C30 C29 119.8(3) . .
C25 C30 H30 120.1 . .
C29 C30 H30 120.1 . .
Cl1A C1A Cl2A 109.0(3) . .
Cl1A C1A H1A1 109.9 . .
Cl2A C1A H1A1 109.9 . .
Cl1A C1A H1A2 109.9 . .
Cl2A C1A H1A2 109.9 . .
H1A1 C1A H1A2 108.3 . .

loop_
_geom_bond_atom_site_label_1
_geom_bond_atom_site_label_2
_geom_bond_distance
_geom_bond_site_symmetry_2
N1 C1 1.145(4) .
N2 C2 1.330(4) .
N2 C3 1.341(3) .
O1 C7 1.360(3) .
O1 C10 1.432(3) .
O2 C13 1.364(3) .
O2 C17 1.436(3) .
O3 C15 1.372(3) .
O3 C24 1.410(3) .
C1 C2 1.440(4) .
C2 C2 1.398(6) 2_556
C3 C3 1.437(5) 2_556
C3 C4 1.471(4) .
C4 C5 1.390(4) .
C4 C9 1.401(4) .
C5 C6 1.385(4) .
C5 H5 0.9500 .
C6 C7 1.393(4) .
C6 H6 0.9500 .
C7 C8 1.393(4) .
C8 C9 1.376(4) .
C8 H8 0.9500 .
C9 H9 0.9500 .
C10 C11 1.510(4) .
C10 H10A 0.9900 .
C10 H10B 0.9900 .
C11 C16 1.385(4) .
C11 C12 1.394(4) .
C12 C13 1.393(4) .
C12 H12 0.9500 .
C13 C14 1.386(4) .
C14 C15 1.392(4) .
C14 H14 0.9500 .
C15 C16 1.388(4) .
C16 H16 0.9500 .
C17 C18 1.498(4) .
C17 H17A 0.9900 .
C17 H17B 0.9900 .
C18 C23 1.385(5) .
C18 C19 1.385(5) .
C19 C20 1.387(6) .
C19 H19 0.9500 .
C20 C21 1.359(7) .
C20 H20 0.9500 .
C21 C22 1.377(7) .
C21 H21 0.9500 .
C22 C23 1.394(6) .
C22 H22 0.9500 .
C23 H23 0.9500 .
C24 C25 1.504(4) .
C24 H24A 0.9900 .
C24 H24B 0.9900 .
C25 C26 1.383(4) .
C25 C30 1.386(4) .
C26 C27 1.396(5) .
C26 H26 0.9500 .
C27 C28 1.362(6) .
C27 H27 0.9500 .
C28 C29 1.388(5) .
C28 H28 0.9500 .
C29 C30 1.394(4) .
C29 H29 0.9500 .
C30 H30 0.9500 .
C1A Cl1A 1.759(4) .
C1A Cl2A 1.760(5) .
C1A H1A1 0.9900 .
C1A H1A2 0.9900 .

loop_
_geom_torsion_atom_site_label_1
_geom_torsion_atom_site_label_2
_geom_torsion_atom_site_label_3
_geom_torsion_atom_site_label_4
_geom_torsion
_geom_torsion_site_symmetry_1
_geom_torsion_site_symmetry_4
C3 N2 C2 C2 -2.5(4) . 2_556
C3 N2 C2 C1 179.2(2) . .
C2 N2 C3 C3 -5.1(4) . 2_556
C2 N2 C3 C4 174.0(2) . .
N2 C3 C4 C5 -138.6(3) . .
C3 C3 C4 C5 40.4(4) 2_556 .
N2 C3 C4 C9 36.6(3) . .
C3 C3 C4 C9 -144.4(3) 2_556 .
C9 C4 C5 C6 -0.4(4) . .
C3 C4 C5 C6 174.7(2) . .
C4 C5 C6 C7 0.6(4) . .
C10 O1 C7 C6 -2.7(4) . .
C10 O1 C7 C8 177.5(2) . .
C5 C6 C7 O1 -179.7(3) . .
C5 C6 C7 C8 0.0(4) . .
O1 C7 C8 C9 178.9(3) . .
C6 C7 C8 C9 -0.8(4) . .
C7 C8 C9 C4 1.0(5) . .
C5 C4 C9 C8 -0.4(4) . .
C3 C4 C9 C8 -175.8(3) . .
C7 O1 C10 C11 177.2(2) . .
O1 C10 C11 C16 -37.6(3) . .
O1 C10 C11 C12 143.8(2) . .
C16 C11 C12 C13 1.4(4) . .
C10 C11 C12 C13 -180.0(2) . .
C17 O2 C13 C14 -174.2(2) . .
C17 O2 C13 C12 7.0(4) . .
C11 C12 C13 O2 178.3(2) . .
C11 C12 C13 C14 -0.5(4) . .
O2 C13 C14 C15 -179.0(2) . .
C12 C13 C14 C15 -0.1(4) . .
C24 O3 C15 C16 -178.5(2) . .
C24 O3 C15 C14 1.1(3) . .
C13 C14 C15 O3 -179.9(2) . .
C13 C14 C15 C16 -0.2(4) . .
C12 C11 C16 C15 -1.8(4) . .
C10 C11 C16 C15 179.6(2) . .
O3 C15 C16 C11 -179.2(2) . .
C14 C15 C16 C11 1.2(4) . .
C13 O2 C17 C18 177.0(2) . .
O2 C17 C18 C23 -70.8(4) . .
O2 C17 C18 C19 105.2(3) . .
C23 C18 C19 C20 0.4(5) . .
C17 C18 C19 C20 -175.7(3) . .
C18 C19 C20 C21 0.6(6) . .
C19 C20 C21 C22 -1.6(6) . .
C20 C21 C22 C23 1.5(6) . .
C19 C18 C23 C22 -0.5(5) . .
C17 C18 C23 C22 175.6(3) . .
C21 C22 C23 C18 -0.4(6) . .
C15 O3 C24 C25 -179.2(2) . .
O3 C24 C25 C26 -178.8(2) . .
O3 C24 C25 C30 2.8(4) . .
C30 C25 C26 C27 -1.0(5) . .
C24 C25 C26 C27 -179.5(3) . .
C25 C26 C27 C28 0.4(5) . .
C26 C27 C28 C29 -0.4(5) . .
C27 C28 C29 C30 1.0(5) . .
C26 C25 C30 C29 1.5(4) . .
C24 C25 C30 C29 179.9(3) . .
C28 C29 C30 C25 -1.5(5) . .
